data_4067539
loop_
_publ_author_name
'Tacke, Reinhold'
'Nguyen, Binh'
'Burschka, Christian'
'Lippert, W. Peter'
'Hamacher, Alexandra'
'Urban, Christian'
'Kassack, Matthias U.'

_publ_section_title
;
 Sila-Trifluperidol, a Silicon Analogue of the Dopamine (D2) Receptor
 Antagonist Trifluperidol: Synthesis and Pharmacological Characterization
;
_journal_issue 7
_journal_name_full Organometallics
_journal_page_first 1652
_journal_paper_doi 10.1021/om901011t
_journal_volume 29
_journal_year 2010
_chemical_formula_moiety 'C22 H24 Cl F4 N O2'
_chemical_formula_sum 'C22 H24 Cl F4 N O2'
_chemical_formula_weight 445.87
_chemical_name_systematic
; 
 ? 
;
_space_group_IT_number 15
_symmetry_cell_setting monoclinic
_symmetry_space_group_name_Hall '-C 2yc'
_symmetry_space_group_name_H-M 'C 1 2/c 1'
_atom_sites_solution_hydrogens geom
_atom_sites_solution_primary direct
_atom_sites_solution_secondary difmap
_audit_creation_method SHELXL-97
_cell_angle_alpha 90.00
_cell_angle_beta 91.993(3)
_cell_angle_gamma 90.00
_cell_formula_units_Z 8
_cell_length_a 37.5474(19)
_cell_length_b 7.0100(4)
_cell_length_c 15.8691(9)
_cell_measurement_reflns_used 7523
_cell_measurement_temperature 100(2)
_cell_measurement_theta_max 33.03
_cell_measurement_theta_min 2.82
_cell_volume 4174.3(4)
_computing_cell_refinement Bruker-SAINT
_computing_data_collection Bruker-SAINT
_computing_data_reduction Bruker-SAINT
_computing_molecular_graphics Ortep/Povray
_computing_publication_material Bruker-SHELXTL
_computing_structure_refinement 'SHELXL-97 (Sheldrick, 2008)'
_computing_structure_solution 'SHELXS-97 (Sheldrick, 2008)'
_diffrn_ambient_temperature 100(2)
_diffrn_measured_fraction_theta_full 0.993
_diffrn_measured_fraction_theta_max 0.993
_diffrn_measurement_device_type Bruker-Nonius-Kappa_Apex2_CCD'
_diffrn_measurement_method 'omega and phi scans'
_diffrn_radiation_monochromator MONTEL_multi_layer_optics
_diffrn_radiation_source rotating_anode
_diffrn_radiation_type MoK\a
_diffrn_radiation_wavelength 0.71073
_diffrn_reflns_av_R_equivalents 0.0439
_diffrn_reflns_av_sigmaI/netI 0.0222
_diffrn_reflns_limit_h_max 58
_diffrn_reflns_limit_h_min -57
_diffrn_reflns_limit_k_max 10
_diffrn_reflns_limit_k_min -7
_diffrn_reflns_limit_l_max 22
_diffrn_reflns_limit_l_min -24
_diffrn_reflns_number 76705
_diffrn_reflns_theta_full 33.46
_diffrn_reflns_theta_max 33.46
_diffrn_reflns_theta_min 2.17
_exptl_absorpt_coefficient_mu 0.237
_exptl_absorpt_correction_T_max .7465
_exptl_absorpt_correction_T_min .5715
_exptl_absorpt_correction_type multi-scan
_exptl_absorpt_process_details Bruker-SADABS
_exptl_crystal_colour colorless
_exptl_crystal_density_diffrn 1.419
_exptl_crystal_density_method 'not measured'
_exptl_crystal_description fragment
_exptl_crystal_F_000 1856
_exptl_crystal_size_max 0.268
_exptl_crystal_size_mid 0.147
_exptl_crystal_size_min 0.104
_refine_diff_density_max 0.638
_refine_diff_density_min -0.442
_refine_diff_density_rms 0.073
_refine_ls_extinction_method none
_refine_ls_goodness_of_fit_ref 1.098
_refine_ls_hydrogen_treatment mixed
_refine_ls_matrix_type full
_refine_ls_number_parameters 277
_refine_ls_number_reflns 8096
_refine_ls_number_restraints 0
_refine_ls_restrained_S_all 1.098
_refine_ls_R_factor_all 0.0506
_refine_ls_R_factor_gt 0.0394
_refine_ls_shift/su_max 0.001
_refine_ls_shift/su_mean 0.000
_refine_ls_structure_factor_coef Fsqd
_refine_ls_weighting_details 'calc w=1/[\s^2^(Fo^2^)+(0.0600P)^2^+3.3470P] where P=(Fo^2^+2Fc^2^)/3'
_refine_ls_weighting_scheme calc
_refine_ls_wR_factor_gt 0.1060
_refine_ls_wR_factor_ref 0.1191
_reflns_number_gt 6791
_reflns_number_total 8096
_reflns_threshold_expression >2sigma(I)
_cod_data_source_file om901011t_si_002.cif
_cod_data_source_block Compound2a
_cod_original_sg_symbol_H-M C2/c
_cod_database_code 4067539

loop_
_symmetry_equiv_pos_as_xyz
'x, y, z'
'-x, y, -z+1/2'
'x+1/2, y+1/2, z'
'-x+1/2, y+1/2, -z+1/2'
'-x, -y, -z'
'x, -y, z-1/2'
'-x+1/2, -y+1/2, -z'
'x+1/2, -y+1/2, z-1/2'

loop_
_atom_site_label
_atom_site_type_symbol
_atom_site_fract_x
_atom_site_fract_y
_atom_site_fract_z
_atom_site_U_iso_or_equiv
_atom_site_adp_type
_atom_site_occupancy
_atom_site_symmetry_multiplicity
_atom_site_calc_flag
_atom_site_refinement_flags
C1 C 0.11544(2) 0.83688(13) 0.26286(7) 0.01576(16) Uani 1 1 d .
C2 C 0.08675(3) 0.92913(14) 0.22273(7) 0.01769(18) Uani 1 1 d .
H2 H 0.0871 1.0640 0.2168 0.021 Uiso 1 1 calc R
C3 C 0.05755(3) 0.82560(15) 0.19113(7) 0.01946(18) Uani 1 1 d .
C4 C 0.05619(3) 0.62866(16) 0.19945(8) 0.0224(2) Uani 1 1 d .
H4 H 0.0361 0.5588 0.1783 0.027 Uiso 1 1 calc R
C5 C 0.08483(3) 0.53578(15) 0.23943(8) 0.0229(2) Uani 1 1 d .
H5 H 0.0843 0.4010 0.2455 0.027 Uiso 1 1 calc R
C6 C 0.11430(3) 0.63775(14) 0.27062(7) 0.01964(19) Uani 1 1 d .
H6 H 0.1337 0.5720 0.2973 0.024 Uiso 1 1 calc R
C7 C 0.02770(3) 0.92973(18) 0.14582(8) 0.0246(2) Uani 1 1 d .
C8 C 0.15509(2) 0.90763(14) 0.39063(6) 0.01560(16) Uani 1 1 d .
H8A H 0.1346 0.9495 0.4236 0.019 Uiso 1 1 calc R
H8B H 0.1578 0.7682 0.3982 0.019 Uiso 1 1 calc R
C9 C 0.18870(3) 1.00737(14) 0.42430(6) 0.01519(16) Uani 1 1 d .
H9A H 0.1854 1.1473 0.4209 0.018 Uiso 1 1 calc R
H9B H 0.1932 0.9729 0.4842 0.018 Uiso 1 1 calc R
C10 C 0.21376(3) 1.00381(14) 0.28326(6) 0.01479(16) Uani 1 1 d .
H10A H 0.2347 0.9672 0.2506 0.018 Uiso 1 1 calc R
H10B H 0.2106 1.1436 0.2785 0.018 Uiso 1 1 calc R
C11 C 0.18067(2) 0.90317(14) 0.24732(6) 0.01494(16) Uani 1 1 d .
H11A H 0.1846 0.7636 0.2487 0.018 Uiso 1 1 calc R
H11B H 0.1766 0.9416 0.1877 0.018 Uiso 1 1 calc R
C12 C 0.25390(3) 1.03469(14) 0.41072(6) 0.01560(16) Uani 1 1 d .
H12A H 0.2534 1.0291 0.4730 0.019 Uiso 1 1 calc R
H12B H 0.2552 1.1706 0.3941 0.019 Uiso 1 1 calc R
C13 C 0.28697(2) 0.93148(14) 0.38159(7) 0.01623(17) Uani 1 1 d .
H13A H 0.2892 0.9482 0.3200 0.019 Uiso 1 1 calc R
H13B H 0.2850 0.7933 0.3936 0.019 Uiso 1 1 calc R
C14 C 0.31975(2) 1.01414(13) 0.42837(6) 0.01523(16) Uani 1 1 d .
H14A H 0.3247 1.1423 0.4053 0.018 Uiso 1 1 calc R
H14B H 0.3144 1.0296 0.4886 0.018 Uiso 1 1 calc R
C15 C 0.35267(3) 0.89289(14) 0.42195(7) 0.01667(17) Uani 1 1 d .
C16 C 0.38562(3) 0.95104(15) 0.46969(7) 0.01715(17) Uani 1 1 d .
C17 C 0.38809(3) 1.12133(17) 0.51504(8) 0.0237(2) Uani 1 1 d .
H17 H 0.3681 1.2042 0.5162 0.028 Uiso 1 1 calc R
C18 C 0.41952(3) 1.17088(19) 0.55858(9) 0.0286(2) Uani 1 1 d .
H18 H 0.4214 1.2871 0.5892 0.034 Uiso 1 1 calc R
C19 C 0.44790(3) 1.04673(19) 0.55611(8) 0.0266(2) Uani 1 1 d .
C20 C 0.44653(3) 0.87572(19) 0.51288(8) 0.0264(2) Uani 1 1 d .
H20 H 0.4666 0.7929 0.5129 0.032 Uiso 1 1 calc R
C21 C 0.41511(3) 0.82865(17) 0.46958(7) 0.0219(2) Uani 1 1 d .
H21 H 0.4135 0.7118 0.4394 0.026 Uiso 1 1 calc R
C C 0.14743(2) 0.95107(13) 0.29709(6) 0.01439(16) Uani 1 1 d .
Cl1 Cl 0.219396(6) 0.51214(3) 0.369035(15) 0.01726(6) Uani 1 1 d .
F1 F 0.47842(2) 1.09428(15) 0.59862(6) 0.0396(2) Uani 1 1 d .
F2 F 0.03191(2) 0.93480(15) 0.06188(6) 0.0378(2) Uani 1 1 d .
F3 F -0.004143(19) 0.84942(13) 0.15681(6) 0.03489(19) Uani 1 1 d .
F4 F 0.02527(2) 1.11197(12) 0.17015(6) 0.0376(2) Uani 1 1 d .
N N 0.22010(2) 0.95022(12) 0.37415(5) 0.01307(14) Uani 1 1 d .
H1N H 0.2213(4) 0.821(2) 0.3762(9) 0.016 Uiso 1 1 d .
O1 O 0.14057(2) 1.15148(10) 0.29328(5) 0.01822(14) Uani 1 1 d .
H1O H 0.1435(5) 1.184(3) 0.2455(12) 0.027 Uiso 1 1 d .
O2 O 0.35211(2) 0.74631(13) 0.37978(6) 0.02674(18) Uani 1 1 d .

loop_
_atom_site_aniso_label
_atom_site_aniso_U_11
_atom_site_aniso_U_22
_atom_site_aniso_U_33
_atom_site_aniso_U_23
_atom_site_aniso_U_13
_atom_site_aniso_U_12
C1 0.0140(4) 0.0093(3) 0.0238(4) -0.0009(3) -0.0023(3) 0.0000(3)
C2 0.0152(4) 0.0114(4) 0.0263(5) 0.0003(3) -0.0030(3) 0.0004(3)
C3 0.0148(4) 0.0155(4) 0.0278(5) -0.0008(4) -0.0039(3) -0.0004(3)
C4 0.0181(4) 0.0158(4) 0.0331(5) -0.0029(4) -0.0034(4) -0.0034(3)
C5 0.0219(5) 0.0109(4) 0.0355(6) -0.0019(4) -0.0035(4) -0.0022(3)
C6 0.0183(4) 0.0096(4) 0.0307(5) -0.0007(3) -0.0039(4) 0.0006(3)
C7 0.0165(4) 0.0222(5) 0.0347(6) 0.0008(4) -0.0062(4) -0.0004(4)
C8 0.0145(4) 0.0115(4) 0.0209(4) 0.0000(3) 0.0004(3) 0.0000(3)
C9 0.0152(4) 0.0122(4) 0.0182(4) -0.0020(3) 0.0011(3) 0.0012(3)
C10 0.0147(4) 0.0132(4) 0.0163(4) 0.0017(3) -0.0013(3) -0.0005(3)
C11 0.0151(4) 0.0115(4) 0.0180(4) -0.0003(3) -0.0021(3) 0.0009(3)
C12 0.0138(4) 0.0111(4) 0.0216(4) -0.0025(3) -0.0034(3) 0.0006(3)
C13 0.0135(4) 0.0123(4) 0.0227(4) -0.0023(3) -0.0022(3) 0.0008(3)
C14 0.0135(4) 0.0116(4) 0.0205(4) -0.0008(3) -0.0014(3) 0.0005(3)
C15 0.0139(4) 0.0145(4) 0.0215(4) -0.0022(3) -0.0006(3) 0.0005(3)
C16 0.0131(4) 0.0164(4) 0.0219(4) -0.0019(3) -0.0008(3) 0.0000(3)
C17 0.0160(4) 0.0203(5) 0.0346(6) -0.0082(4) -0.0036(4) 0.0004(3)
C18 0.0201(5) 0.0254(5) 0.0399(6) -0.0108(5) -0.0066(4) -0.0022(4)
C19 0.0151(4) 0.0306(6) 0.0336(6) -0.0022(5) -0.0063(4) -0.0036(4)
C20 0.0149(4) 0.0301(6) 0.0339(6) -0.0024(5) -0.0042(4) 0.0030(4)
C21 0.0161(4) 0.0218(5) 0.0275(5) -0.0038(4) -0.0025(4) 0.0030(4)
C 0.0141(4) 0.0071(3) 0.0217(4) 0.0002(3) -0.0022(3) 0.0014(3)
Cl1 0.02173(11) 0.00823(9) 0.02194(11) 0.00101(7) 0.00267(8) 0.00168(7)
F1 0.0192(3) 0.0446(5) 0.0540(5) -0.0102(4) -0.0150(3) -0.0040(3)
F2 0.0319(4) 0.0479(5) 0.0331(4) 0.0088(4) -0.0065(3) 0.0052(4)
F3 0.0155(3) 0.0386(5) 0.0499(5) 0.0074(4) -0.0086(3) -0.0055(3)
F4 0.0263(4) 0.0223(4) 0.0628(6) -0.0038(4) -0.0170(4) 0.0086(3)
N 0.0129(3) 0.0082(3) 0.0180(3) -0.0003(3) -0.0014(3) 0.0010(2)
O1 0.0185(3) 0.0072(3) 0.0287(4) 0.0006(3) -0.0035(3) 0.0015(2)
O2 0.0199(4) 0.0226(4) 0.0373(5) -0.0147(3) -0.0046(3) 0.0043(3)

loop_
_atom_type_symbol
_atom_type_description
_atom_type_scat_dispersion_real
_atom_type_scat_dispersion_imag
_atom_type_scat_source
C C 0.0033 0.0016 'International Tables Vol C Tables 4.2.6.8 and 6.1.1.4'
H H 0.0000 0.0000 'International Tables Vol C Tables 4.2.6.8 and 6.1.1.4'
N N 0.0061 0.0033 'International Tables Vol C Tables 4.2.6.8 and 6.1.1.4'
O O 0.0106 0.0060 'International Tables Vol C Tables 4.2.6.8 and 6.1.1.4'
F F 0.0171 0.0103 'International Tables Vol C Tables 4.2.6.8 and 6.1.1.4'
Cl Cl 0.1484 0.1585 'International Tables Vol C Tables 4.2.6.8 and 6.1.1.4'

loop_
_geom_angle_atom_site_label_1
_geom_angle_atom_site_label_2
_geom_angle_atom_site_label_3
_geom_angle
C2 C1 C6 118.51(9)
C2 C1 C 120.39(8)
C6 C1 C 121.10(8)
C1 C2 C3 120.63(9)
C4 C3 C2 120.99(10)
C4 C3 C7 120.02(9)
C2 C3 C7 118.98(9)
C3 C4 C5 118.59(10)
C4 C5 C6 120.89(10)
C5 C6 C1 120.39(9)
F3 C7 F4 107.09(10)
F3 C7 F2 106.02(10)
F4 C7 F2 105.75(11)
F3 C7 C3 112.88(10)
F4 C7 C3 112.54(9)
F2 C7 C3 112.05(10)
C9 C8 C 111.94(8)
N C9 C8 110.39(8)
N C10 C11 110.13(8)
C10 C11 C 111.89(8)
N C12 C13 112.52(8)
C12 C13 C14 108.88(8)
C15 C14 C13 113.70(8)
O2 C15 C16 120.45(9)
O2 C15 C14 120.73(9)
C16 C15 C14 118.79(8)
C17 C16 C21 119.10(10)
C17 C16 C15 122.49(9)
C21 C16 C15 118.41(9)
C18 C17 C16 120.65(10)
C19 C18 C17 118.16(11)
F1 C19 C18 118.26(12)
F1 C19 C20 118.58(11)
C18 C19 C20 123.16(10)
C19 C20 C21 118.02(11)
C20 C21 C16 120.89(11)
O1 C C1 111.20(7)
O1 C C8 105.29(8)
C1 C C8 111.03(8)
O1 C C11 109.96(8)
C1 C C11 110.20(8)
C8 C C11 109.03(7)
H1N N C12 109.9(9)
H1N N C9 106.6(9)
C12 N C9 111.08(7)
H1N N C10 106.9(9)
C12 N C10 112.15(7)
C9 N C10 109.97(7)
H1O O1 C 106.8(13)

loop_
_geom_bond_atom_site_label_1
_geom_bond_atom_site_label_2
_geom_bond_distance
C1 C2 1.3914(13)
C1 C6 1.4021(14)
C1 C 1.5276(13)
C2 C3 1.3937(14)
C3 C4 1.3879(15)
C3 C7 1.5001(15)
C4 C5 1.3912(16)
C5 C6 1.3935(15)
C7 F3 1.3383(13)
C7 F4 1.3386(15)
C7 F2 1.3473(16)
C8 C9 1.5233(13)
C8 C 1.5327(14)
C9 N 1.4998(12)
C10 N 1.5014(13)
C10 C11 1.5223(13)
C11 C 1.5370(14)
C12 N 1.4988(12)
C12 C13 1.5227(14)
C13 C14 1.5291(13)
C14 C15 1.5067(13)
C15 O2 1.2260(13)
C15 C16 1.4849(14)
C16 C17 1.3953(15)
C16 C21 1.4007(14)
C17 C18 1.3909(15)
C18 C19 1.3774(17)
C19 F1 1.3511(13)
C19 C20 1.3813(18)
C20 C21 1.3844(15)
C O1 1.4292(11)
N H1N 0.910(17)
O1 H1O 0.802(18)

loop_
_geom_torsion_atom_site_label_1
_geom_torsion_atom_site_label_2
_geom_torsion_atom_site_label_3
_geom_torsion_atom_site_label_4
_geom_torsion
C6 C1 C2 C3 0.11(16)
C C1 C2 C3 179.78(10)
C1 C2 C3 C4 0.53(17)
C1 C2 C3 C7 -178.05(10)
C2 C3 C4 C5 -0.61(18)
C7 C3 C4 C5 177.95(11)
C3 C4 C5 C6 0.06(18)
C4 C5 C6 C1 0.57(18)
C2 C1 C6 C5 -0.65(17)
C C1 C6 C5 179.68(10)
C4 C3 C7 F3 34.01(16)
C2 C3 C7 F3 -147.40(11)
C4 C3 C7 F4 155.37(12)
C2 C3 C7 F4 -26.04(16)
C4 C3 C7 F2 -85.60(14)
C2 C3 C7 F2 92.99(13)
C C8 C9 N -57.54(10)
N C10 C11 C 57.91(10)
N C12 C13 C14 -174.55(8)
C12 C13 C14 C15 165.33(8)
C13 C14 C15 O2 2.46(15)
C13 C14 C15 C16 -175.77(9)
O2 C15 C16 C17 176.67(11)
C14 C15 C16 C17 -5.09(16)
O2 C15 C16 C21 -3.98(16)
C14 C15 C16 C21 174.26(10)
C21 C16 C17 C18 0.98(18)
C15 C16 C17 C18 -179.68(11)
C16 C17 C18 C19 -0.5(2)
C17 C18 C19 F1 -179.76(12)
C17 C18 C19 C20 -0.3(2)
F1 C19 C20 C21 180.00(12)
C18 C19 C20 C21 0.5(2)
C19 C20 C21 C16 0.00(19)
C17 C16 C21 C20 -0.73(18)
C15 C16 C21 C20 179.89(11)
C2 C1 C O1 8.85(13)
C6 C1 C O1 -171.49(10)
C2 C1 C C8 125.73(10)
C6 C1 C C8 -54.61(12)
C2 C1 C C11 -113.36(10)
C6 C1 C C11 66.31(12)
C9 C8 C O1 -64.24(9)
C9 C8 C C1 175.31(7)
C9 C8 C C11 53.71(10)
C10 C11 C O1 60.95(10)
C10 C11 C C1 -176.11(8)
C10 C11 C C8 -54.01(10)
C13 C12 N H1N 43.2(10)
C13 C12 N C9 160.93(8)
C13 C12 N C10 -75.56(10)
C8 C9 N H1N -55.7(10)
C8 C9 N C12 -175.44(8)
C8 C9 N C10 59.82(10)
C11 C10 N H1N 55.4(9)
C11 C10 N C12 175.89(7)
C11 C10 N C9 -59.99(10)
C1 C O1 H1O -79.6(13)
C8 C O1 H1O 160.0(13)
C11 C O1 H1O 42.7(13)
